data_7005969
loop_
_publ_author_name
'Hazra, Sumita'
'Naskar, Subhendu'
'Mishra, Dipankar'
'Gorelsky, Serge I.'
'Figgie, Heike M.'
'Sheldrick, William S.'
'Chattopadhyay, Shyamal Kumar'

_publ_section_title
;
 Synthesis, X-ray crystal structure and DFT calculations of
 bis(N-(2-picolyl)picolinamido)Mn(iii) hexafluorophosphate
;
_journal_issue 37
_journal_name_full 'Dalton Transactions'
_journal_page_first 4143
_journal_paper_doi 10.1039/b707229e
_journal_year 2007
_chemical_formula_moiety 'C24 H20 Mn N6 O2, F6 P'
_chemical_formula_sum 'C24 H20 F6 Mn N6 O2 P'
_chemical_formula_weight 624.37
_chemical_name_systematic
;
?
;
_space_group_IT_number 7
_symmetry_cell_setting monoclinic
_symmetry_space_group_name_Hall 'P -2yac'
_symmetry_space_group_name_H-M 'P 1 n 1'
_atom_sites_solution_hydrogens geom
_atom_sites_solution_primary direct
_atom_sites_solution_secondary difmap
_audit_creation_method SHELXL-97
_cell_angle_alpha 90.00
_cell_angle_beta 99.17(3)
_cell_angle_gamma 90.00
_cell_formula_units_Z 2
_cell_length_a 8.9930(18)
_cell_length_b 9.1411(18)
_cell_length_c 16.002(3)
_cell_measurement_reflns_used 15
_cell_measurement_temperature 294(2)
_cell_measurement_theta_max 15
_cell_measurement_theta_min 7.5
_cell_volume 1298.6(5)
_computing_cell_refinement 'Siemens R3m/V (Siemens, 1989)'
_computing_data_collection 'Siemens R3m/V (Siemens, 1989)'
_computing_data_reduction 'XDISK (Siemens, 1989)'
_computing_molecular_graphics 'Siemens SHELXTL-PLUS (Sheldrick, 1995)'
_computing_publication_material 'SHELXL-97 (Sheldrick, 1997)'
_computing_structure_refinement 'SHELXL-97 (Sheldrick, 1997)'
_computing_structure_solution 'SHELXS-97 (Sheldrick, 1997)'
_diffrn_ambient_temperature 294(2)
_diffrn_measured_fraction_theta_full 0.998
_diffrn_measured_fraction_theta_max 0.998
_diffrn_measurement_device_type 'Siemens P4 4-circle'
_diffrn_measurement_method 'Omega scans'
_diffrn_radiation_monochromator graphite
_diffrn_radiation_source 'fine-focus sealed tube'
_diffrn_radiation_type MoK\\a
_diffrn_radiation_wavelength 0.71073
_diffrn_reflns_av_R_equivalents 0.0000
_diffrn_reflns_av_sigmaI/netI 0.1020
_diffrn_reflns_limit_h_max 10
_diffrn_reflns_limit_h_min 0
_diffrn_reflns_limit_k_max 10
_diffrn_reflns_limit_k_min 0
_diffrn_reflns_limit_l_max 18
_diffrn_reflns_limit_l_min -19
_diffrn_reflns_number 2427
_diffrn_reflns_theta_full 25.01
_diffrn_reflns_theta_max 25.01
_diffrn_reflns_theta_min 2.23
_diffrn_standards_decay_% 1
_diffrn_standards_interval_count 100
_diffrn_standards_number 3
_exptl_absorpt_coefficient_mu 0.648
_exptl_absorpt_correction_T_max 0.93110
_exptl_absorpt_correction_T_min 0.83084
_exptl_absorpt_correction_type psi-scan
_exptl_absorpt_process_details
;
XPREP. Sheldrick, G.M., (1995). SHELXTL, Release 5.03 for Siemens R3
crystallographic research system. Siemens Analytical X-Ray Instruments,
Inc., Madison, USA.
;
_exptl_crystal_colour 'dark brown'
_exptl_crystal_density_diffrn 1.597
_exptl_crystal_density_method 'not measured'
_exptl_crystal_description needle
_exptl_crystal_F_000 632
_exptl_crystal_size_max 0.59
_exptl_crystal_size_mid 0.31
_exptl_crystal_size_min 0.11
_refine_diff_density_max 0.663
_refine_diff_density_min -0.340
_refine_diff_density_rms 0.075
_refine_ls_abs_structure_details 'Flack H D (1983), Acta Cryst. A39, 876-881'
_refine_ls_abs_structure_Flack -0.01(6)
_refine_ls_extinction_method none
_refine_ls_goodness_of_fit_ref 0.947
_refine_ls_hydrogen_treatment constr
_refine_ls_matrix_type full
_refine_ls_number_parameters 398
_refine_ls_number_reflns 2427
_refine_ls_number_restraints 56
_refine_ls_restrained_S_all 0.956
_refine_ls_R_factor_all 0.1452
_refine_ls_R_factor_gt 0.0752
_refine_ls_shift/su_max 0.001
_refine_ls_shift/su_mean 0.000
_refine_ls_structure_factor_coef Fsqd
_refine_ls_weighting_details 'calc w=1/[\\s^2^(Fo^2^)+(0.1014P)^2^+1.8609P] where P=(Fo^2^+2Fc^2^)/3'
_refine_ls_weighting_scheme calc
_refine_ls_wR_factor_gt 0.1702
_refine_ls_wR_factor_ref 0.2000
_reflns_number_gt 1415
_reflns_number_total 2427
_reflns_threshold_expression >2sigma(I)
_cod_data_source_file b707229e.txt
_cod_data_source_block sn
_cod_depositor_comments
;
The following automatic conversions were performed:
'_symmetry_cell_setting' value 'Monoclinic' changed to 'monoclinic'
according to '/home/saulius/struct/CIF-dictionaries/cif_core.dic'
dictionary named 'cif_core.dic' version 2.4.1 from
2010-06-29.

'_exptl_absorpt_correction_type' value 'Psi-scan' changed to
'psi-scan' according to
'/home/saulius/struct/CIF-dictionaries/cif_core.dic' dictionary named
'cif_core.dic' version 2.4.1 from 2010-06-29.

Automatic conversion script
Id: cif_fix_enum 1527 2010-12-29 10:47:43Z saulius 

The following automatic conversions were performed:

'_refine_ls_hydrogen_treatment' value 'constr.' was replaced with the
value 'constr' as specified in the replacement file
'src/cod-tools/trunk/data/replacement-values/replacement_values.lst'.

Automatic conversion script
Id: cif_fix_values 5376 2017-05-30 11:51:03Z andrius 
;
_cod_original_cell_volume 1298.7(4)
_cod_original_sg_symbol_H-M 'P n'
_cod_database_code 7005969

loop_
_symmetry_equiv_pos_as_xyz
'x, y, z'
'x+1/2, -y, z+1/2'

loop_
_atom_site_label
_atom_site_type_symbol
_atom_site_fract_x
_atom_site_fract_y
_atom_site_fract_z
_atom_site_U_iso_or_equiv
_atom_site_adp_type
_atom_site_occupancy
_atom_site_symmetry_multiplicity
_atom_site_calc_flag
_atom_site_refinement_flags
_atom_site_disorder_assembly
_atom_site_disorder_group
Mn1 Mn 0.3939(2) 0.8953(2) 0.52261(12) 0.0483(6) Uani 1 1 d . . .
N1 N 0.3938(16) 0.8867(14) 0.6420(8) 0.063(4) Uani 1 1 d D . .
C2 C 0.5193(15) 0.8377(17) 0.6967(6) 0.057(4) Uani 1 1 d D . .
N2 N 0.6116(13) 0.8045(13) 0.5631(7) 0.058(3) Uani 1 1 d . . .
O2 O 0.5277(15) 0.8400(12) 0.7741(5) 0.092(4) Uani 1 1 d D . .
N3 N 0.1794(14) 0.9792(12) 0.5307(7) 0.057(3) Uani 1 1 d . . .
C3 C 0.2650(16) 0.9403(16) 0.6796(8) 0.055(4) Uani 1 1 d . . .
H3 H 0.2968 1.0185 0.7194 0.066 Uiso 1 1 calc R . .
H31 H 0.2237 0.8617 0.7096 0.066 Uiso 1 1 calc R . .
N4 N 0.3953(14) 0.9083(12) 0.4029(7) 0.048(3) Uani 1 1 d D . .
N5 N 0.4817(13) 1.1177(13) 0.5137(7) 0.054(3) Uani 1 1 d . . .
C5 C 0.4539(19) 1.0306(16) 0.3731(7) 0.070(5) Uani 1 1 d D . .
O5 O 0.466(3) 1.053(2) 0.3010(9) 0.173(8) Uani 1 1 d D . .
C6 C 0.3368(17) 0.8020(15) 0.3440(10) 0.060(4) Uani 1 1 d . . .
H6 H 0.4132 0.7714 0.3112 0.071 Uiso 1 1 calc R . .
H61 H 0.2521 0.8416 0.3055 0.071 Uiso 1 1 calc R . .
N6 N 0.3037(13) 0.6848(12) 0.4777(7) 0.053(3) Uani 1 1 d . . .
C21 C 0.6430(17) 0.7878(15) 0.6480(8) 0.062(4) Uani 1 1 d D . .
C22 C 0.7735(19) 0.7279(15) 0.6888(10) 0.066(4) Uani 1 1 d . . .
H22 H 0.7936 0.7190 0.7474 0.079 Uiso 1 1 calc R . .
C23 C 0.876(2) 0.6801(18) 0.6365(13) 0.090(6) Uani 1 1 d . . .
H23 H 0.9647 0.6348 0.6611 0.109 Uiso 1 1 calc R . .
C24 C 0.8478(17) 0.6990(16) 0.5486(11) 0.070(5) Uani 1 1 d . . .
H24 H 0.9156 0.6693 0.5137 0.083 Uiso 1 1 calc R . .
C25 C 0.709(2) 0.7663(17) 0.5167(10) 0.071(4) Uani 1 1 d . . .
H25 H 0.6869 0.7840 0.4588 0.085 Uiso 1 1 calc R . .
C31 C 0.149(2) 0.9951(15) 0.6092(9) 0.066(4) Uani 1 1 d . . .
C32 C 0.0105(17) 1.0587(19) 0.6219(10) 0.073(5) Uani 1 1 d . . .
H32 H -0.0140 1.0672 0.6760 0.088 Uiso 1 1 calc R . .
C33 C -0.085(2) 1.107(2) 0.5538(11) 0.089(6) Uani 1 1 d . . .
H33 H -0.1750 1.1492 0.5622 0.106 Uiso 1 1 calc R . .
C34 C -0.0557(19) 1.096(2) 0.4759(13) 0.088(6) Uani 1 1 d . . .
H34 H -0.1224 1.1323 0.4303 0.106 Uiso 1 1 calc R . .
C35 C 0.0731(19) 1.0299(19) 0.4644(9) 0.071(5) Uani 1 1 d . . .
H35 H 0.0920 1.0179 0.4093 0.085 Uiso 1 1 calc R . .
C51 C 0.5039(16) 1.1481(14) 0.4360(8) 0.056(4) Uani 1 1 d D . .
C52 C 0.5656(19) 1.2828(19) 0.4106(11) 0.073(5) Uani 1 1 d . . .
H52 H 0.5822 1.3017 0.3557 0.088 Uiso 1 1 calc R . .
C53 C 0.598(2) 1.381(2) 0.4762(13) 0.088(5) Uani 1 1 d . . .
H53 H 0.6354 1.4717 0.4641 0.106 Uiso 1 1 calc R . .
C54 C 0.578(2) 1.354(2) 0.5600(13) 0.092(6) Uani 1 1 d . . .
H54 H 0.6028 1.4218 0.6032 0.110 Uiso 1 1 calc R . .
C55 C 0.517(2) 1.2170(17) 0.5734(11) 0.071(4) Uani 1 1 d . . .
H55 H 0.4997 1.1945 0.6277 0.085 Uiso 1 1 calc R . .
C61 C 0.2852(16) 0.6702(16) 0.3928(9) 0.056(4) Uani 1 1 d . . .
C62 C 0.218(2) 0.5505(17) 0.3532(10) 0.070(4) Uani 1 1 d . . .
H62 H 0.2030 0.5436 0.2945 0.083 Uiso 1 1 calc R . .
C63 C 0.1738(19) 0.442(2) 0.4006(12) 0.081(5) Uani 1 1 d . . .
H63 H 0.1277 0.3589 0.3743 0.097 Uiso 1 1 calc R . .
C64 C 0.196(2) 0.4512(19) 0.4858(11) 0.076(5) Uani 1 1 d . . .
H64 H 0.1693 0.3735 0.5180 0.092 Uiso 1 1 calc R . .
C65 C 0.2573(17) 0.5768(18) 0.5253(9) 0.066(4) Uani 1 1 d . . .
H65 H 0.2666 0.5869 0.5838 0.079 Uiso 1 1 calc R . .
P1 P 0.7670(7) 0.5971(6) 0.2702(3) 0.0952(17) Uani 1 1 d D . .
F1 F 0.835(4) 0.743(3) 0.307(3) 0.25(2) Uani 0.50 1 d PDU . .
F1' F 0.910(4) 0.687(4) 0.261(3) 0.23(2) Uani 0.50 1 d PDU . .
F2 F 0.832(4) 0.457(2) 0.2386(18) 0.209(19) Uani 0.50 1 d PDU . .
F2' F 0.910(2) 0.558(3) 0.2307(14) 0.118(11) Uani 0.50 1 d PD . .
F3 F 0.696(3) 0.750(2) 0.2934(14) 0.090(7) Uani 0.50 1 d PD . .
F3' F 0.637(3) 0.632(3) 0.3184(18) 0.18(2) Uani 0.50 1 d PD . .
F4 F 0.702(3) 0.444(2) 0.2379(18) 0.098(9) Uani 0.50 1 d PD . .
F4' F 0.622(3) 0.515(4) 0.284(3) 0.204(19) Uani 0.50 1 d PDU . .
F5 F 0.702(2) 0.6511(18) 0.1798(8) 0.201(9) Uani 1 1 d DU . .
F6 F 0.8405(16) 0.5380(19) 0.3580(7) 0.152(6) Uani 1 1 d D . .

loop_
_atom_site_aniso_label
_atom_site_aniso_U_11
_atom_site_aniso_U_22
_atom_site_aniso_U_33
_atom_site_aniso_U_23
_atom_site_aniso_U_13
_atom_site_aniso_U_12
Mn1 0.0561(12) 0.0523(11) 0.0343(9) 0.0016(12) 0.0003(8) 0.0075(14)
N1 0.083(11) 0.069(10) 0.034(7) 0.001(6) -0.001(7) 0.001(8)
C2 0.064(10) 0.071(10) 0.035(7) 0.001(7) 0.003(7) 0.011(8)
N2 0.052(7) 0.052(7) 0.062(7) -0.016(6) -0.015(6) -0.005(6)
O2 0.140(11) 0.082(7) 0.038(5) -0.009(5) -0.033(6) 0.019(8)
N3 0.066(8) 0.058(7) 0.051(7) 0.001(6) 0.019(6) -0.005(6)
C3 0.056(9) 0.058(9) 0.051(8) -0.007(7) 0.010(7) 0.007(7)
N4 0.060(9) 0.042(7) 0.041(7) 0.007(5) 0.004(6) 0.002(6)
N5 0.063(7) 0.050(7) 0.051(6) 0.002(6) 0.014(5) 0.008(7)
C5 0.098(13) 0.093(12) 0.026(7) 0.007(8) 0.029(7) 0.030(10)
O5 0.24(2) 0.154(17) 0.139(15) 0.001(12) 0.073(16) 0.040(16)
C6 0.043(8) 0.045(8) 0.093(12) 0.008(8) 0.018(8) 0.014(7)
N6 0.066(8) 0.045(7) 0.045(6) 0.003(5) -0.005(6) 0.008(6)
C21 0.089(12) 0.046(8) 0.041(7) 0.016(6) -0.021(8) -0.012(8)
C22 0.076(11) 0.043(8) 0.071(10) 0.003(7) -0.013(9) 0.005(8)
C23 0.074(12) 0.060(11) 0.117(15) -0.007(11) -0.048(12) 0.009(9)
C24 0.047(10) 0.055(9) 0.098(14) -0.013(9) -0.016(8) 0.013(8)
C25 0.083(12) 0.067(10) 0.061(9) -0.024(8) 0.001(9) 0.006(10)
C31 0.102(13) 0.049(8) 0.049(8) 0.011(7) 0.015(9) -0.007(9)
C32 0.055(9) 0.106(14) 0.064(10) -0.005(9) 0.030(8) 0.009(9)
C33 0.065(12) 0.129(16) 0.079(12) 0.000(11) 0.036(11) 0.011(12)
C34 0.046(10) 0.107(14) 0.113(15) 0.010(12) 0.013(10) 0.023(11)
C35 0.075(12) 0.096(12) 0.038(8) -0.003(8) 0.000(8) -0.002(10)
C51 0.057(9) 0.054(9) 0.058(9) 0.011(7) 0.017(7) 0.005(7)
C52 0.073(11) 0.075(13) 0.072(11) 0.008(10) 0.009(9) 0.012(10)
C53 0.107(15) 0.063(11) 0.097(14) 0.011(11) 0.029(12) -0.001(11)
C54 0.108(16) 0.076(13) 0.093(14) -0.035(11) 0.023(11) 0.015(12)
C55 0.091(12) 0.051(9) 0.076(10) -0.020(8) 0.027(9) 0.015(9)
C61 0.049(8) 0.061(9) 0.054(8) 0.005(7) -0.003(6) 0.006(7)
C62 0.098(13) 0.060(10) 0.049(8) -0.007(7) 0.006(8) -0.007(9)
C63 0.070(12) 0.074(13) 0.096(14) -0.030(10) 0.001(10) -0.014(9)
C64 0.089(14) 0.062(10) 0.075(12) -0.004(9) 0.006(10) -0.017(11)
C65 0.068(10) 0.081(12) 0.046(7) -0.013(8) -0.003(7) 0.015(9)
P1 0.128(5) 0.094(4) 0.061(3) 0.009(3) 0.007(3) 0.004(4)
F1 0.37(5) 0.18(3) 0.17(3) -0.08(3) 0.01(3) -0.14(4)
F1' 0.21(4) 0.23(4) 0.26(4) 0.08(3) 0.10(3) 0.02(3)
F2 0.36(5) 0.14(3) 0.12(2) 0.04(2) 0.01(3) 0.17(3)
F2' 0.124(19) 0.18(3) 0.065(13) -0.010(17) 0.061(14) -0.06(2)
F3 0.13(2) 0.064(13) 0.076(14) 0.005(10) 0.012(14) -0.010(14)
F3' 0.19(4) 0.26(5) 0.097(19) 0.02(3) 0.06(2) 0.19(4)
F4 0.091(16) 0.098(18) 0.116(18) -0.051(15) 0.052(15) -0.032(15)
F4' 0.13(3) 0.22(4) 0.25(4) 0.10(3) -0.03(3) -0.07(3)
F5 0.31(2) 0.181(16) 0.104(10) 0.041(10) 0.001(12) 0.131(15)
F6 0.144(11) 0.235(17) 0.074(7) 0.036(9) 0.005(7) 0.018(12)

loop_
_atom_type_symbol
_atom_type_description
_atom_type_scat_dispersion_real
_atom_type_scat_dispersion_imag
_atom_type_scat_source
C C 0.0033 0.0016 'International Tables Vol C Tables 4.2.6.8 and 6.1.1.4'
H H 0.0000 0.0000 'International Tables Vol C Tables 4.2.6.8 and 6.1.1.4'
N N 0.0061 0.0033 'International Tables Vol C Tables 4.2.6.8 and 6.1.1.4'
O O 0.0106 0.0060 'International Tables Vol C Tables 4.2.6.8 and 6.1.1.4'
F F 0.0171 0.0103 'International Tables Vol C Tables 4.2.6.8 and 6.1.1.4'
P P 0.1023 0.0942 'International Tables Vol C Tables 4.2.6.8 and 6.1.1.4'
Mn Mn 0.3368 0.7283 'International Tables Vol C Tables 4.2.6.8 and 6.1.1.4'

loop_
_geom_angle_atom_site_label_1
_geom_angle_atom_site_label_2
_geom_angle_atom_site_label_3
_geom_angle
_geom_angle_site_symmetry_1
_geom_angle_site_symmetry_3
_geom_angle_publ_flag
N1 Mn1 N4 178.8(5) . . ?
N1 Mn1 N3 78.8(5) . . ?
N4 Mn1 N3 101.0(5) . . ?
N1 Mn1 N2 80.1(5) . . ?
N4 Mn1 N2 100.1(5) . . ?
N3 Mn1 N2 158.9(5) . . ?
N1 Mn1 N6 103.6(5) . . ?
N4 Mn1 N6 77.6(5) . . ?
N3 Mn1 N6 92.6(5) . . ?
N2 Mn1 N6 91.8(4) . . ?
N1 Mn1 N5 99.3(5) . . ?
N4 Mn1 N5 79.5(4) . . ?
N3 Mn1 N5 90.6(4) . . ?
N2 Mn1 N5 93.3(5) . . ?
N6 Mn1 N5 157.1(4) . . ?
C2 N1 C3 117.6(12) . . ?
C2 N1 Mn1 120.9(10) . . ?
C3 N1 Mn1 121.4(9) . . ?
O2 C2 N1 122.9(13) . . ?
O2 C2 C21 125.9(12) . . ?
N1 C2 C21 111.1(10) . . ?
C25 N2 C21 119.9(13) . . ?
C25 N2 Mn1 127.5(11) . . ?
C21 N2 Mn1 112.6(10) . . ?
C31 N3 C35 117.6(14) . . ?
C31 N3 Mn1 115.2(11) . . ?
C35 N3 Mn1 127.0(10) . . ?
N1 C3 C31 107.7(12) . . ?
N1 C3 H3 110.2 . . ?
C31 C3 H3 110.2 . . ?
N1 C3 H31 110.2 . . ?
C31 C3 H31 110.2 . . ?
H3 C3 H31 108.5 . . ?
C5 N4 C6 117.5(12) . . ?
C5 N4 Mn1 117.8(9) . . ?
C6 N4 Mn1 124.6(10) . . ?
C51 N5 C55 118.9(13) . . ?
C51 N5 Mn1 111.5(9) . . ?
C55 N5 Mn1 129.6(10) . . ?
O5 C5 N4 125.6(16) . . ?
O5 C5 C51 117.7(16) . . ?
N4 C5 C51 116.7(11) . . ?
N4 C6 C61 108.2(13) . . ?
N4 C6 H6 110.1 . . ?
C61 C6 H6 110.1 . . ?
N4 C6 H61 110.1 . . ?
C61 C6 H61 110.1 . . ?
H6 C6 H61 108.4 . . ?
C61 N6 C65 119.6(12) . . ?
C61 N6 Mn1 113.7(9) . . ?
C65 N6 Mn1 126.5(9) . . ?
N2 C21 C22 123.6(14) . . ?
N2 C21 C2 115.3(11) . . ?
C22 C21 C2 121.1(12) . . ?
C21 C22 C23 115.7(15) . . ?
C21 C22 H22 122.2 . . ?
C23 C22 H22 122.2 . . ?
C22 C23 C24 122.0(16) . . ?
C22 C23 H23 119.0 . . ?
C24 C23 H23 119.0 . . ?
C23 C24 C25 115.1(16) . . ?
C23 C24 H24 122.5 . . ?
C25 C24 H24 122.5 . . ?
N2 C25 C24 123.7(15) . . ?
N2 C25 H25 118.2 . . ?
C24 C25 H25 118.2 . . ?
N3 C31 C32 119.7(15) . . ?
N3 C31 C3 116.7(15) . . ?
C32 C31 C3 123.5(13) . . ?
C33 C32 C31 118.5(15) . . ?
C33 C32 H32 120.8 . . ?
C31 C32 H32 120.8 . . ?
C34 C33 C32 123.0(19) . . ?
C34 C33 H33 118.5 . . ?
C32 C33 H33 118.5 . . ?
C33 C34 C35 118.0(18) . . ?
C33 C34 H34 121.0 . . ?
C35 C34 H34 121.0 . . ?
C34 C35 N3 123.2(15) . . ?
C34 C35 H35 118.4 . . ?
N3 C35 H35 118.4 . . ?
N5 C51 C52 124.8(13) . . ?
N5 C51 C5 114.2(12) . . ?
C52 C51 C5 121.1(13) . . ?
C53 C52 C51 112.7(15) . . ?
C53 C52 H52 123.6 . . ?
C51 C52 H52 123.6 . . ?
C52 C53 C54 124.9(18) . . ?
C52 C53 H53 117.5 . . ?
C54 C53 H53 117.5 . . ?
C55 C54 C53 114.6(16) . . ?
C55 C54 H54 122.7 . . ?
C53 C54 H54 122.7 . . ?
N5 C55 C54 124.1(16) . . ?
N5 C55 H55 118.0 . . ?
C54 C55 H55 118.0 . . ?
N6 C61 C62 121.7(14) . . ?
N6 C61 C6 115.6(13) . . ?
C62 C61 C6 122.7(13) . . ?
C63 C62 C61 118.8(14) . . ?
C63 C62 H62 120.6 . . ?
C61 C62 H62 120.6 . . ?
C62 C63 C64 120.7(16) . . ?
C62 C63 H63 119.6 . . ?
C64 C63 H63 119.6 . . ?
C63 C64 C65 120.0(17) . . ?
C63 C64 H64 120.0 . . ?
C65 C64 H64 120.0 . . ?
N6 C65 C64 119.1(14) . . ?
N6 C65 H65 120.5 . . ?
C64 C65 H65 120.5 . . ?
F3' P1 F2 134.9(16) . . ?
F3' P1 F1 84.9(18) . . ?
F2 P1 F1 134.6(18) . . ?
F3' P1 F6 82.4(13) . . ?
F2 P1 F6 82.9(13) . . ?
F1 P1 F6 82(2) . . ?
F3' P1 F4' 45.8(11) . . ?
F2 P1 F4' 91.0(16) . . ?
F1 P1 F4' 130.7(19) . . ?
F6 P1 F4' 87.1(18) . . ?
F3' P1 F5 101.3(14) . . ?
F2 P1 F5 93.9(12) . . ?
F1 P1 F5 99(2) . . ?
F6 P1 F5 176.3(10) . . ?
F4' P1 F5 94.9(19) . . ?
F3' P1 F1' 130.4(18) . . ?
F2 P1 F1' 92.5(16) . . ?
F1 P1 F1' 45.5(12) . . ?
F6 P1 F1' 92(2) . . ?
F4' P1 F1' 176.2(18) . . ?
F5 P1 F1' 86(2) . . ?
F3' P1 F4 94.6(13) . . ?
F2 P1 F4 44.4(11) . . ?
F1 P1 F4 176(2) . . ?
F6 P1 F4 94.0(14) . . ?
F4' P1 F4 48.8(11) . . ?
F5 P1 F4 84.9(14) . . ?
F1' P1 F4 135.0(15) . . ?
F3' P1 F2' 173.8(16) . . ?
F2 P1 F2' 45.0(11) . . ?
F1 P1 F2' 92.9(14) . . ?
F6 P1 F2' 91.6(11) . . ?
F4' P1 F2' 135.6(15) . . ?
F5 P1 F2' 84.8(13) . . ?
F1' P1 F2' 48.0(11) . . ?
F4 P1 F2' 87.2(12) . . ?
F3' P1 F3 48.6(10) . . ?
F2 P1 F3 174.1(14) . . ?
F1 P1 F3 46.0(12) . . ?
F6 P1 F3 102.8(11) . . ?
F4' P1 F3 90.8(15) . . ?
F5 P1 F3 80.4(10) . . ?
F1' P1 F3 85.9(16) . . ?
F4 P1 F3 135.5(14) . . ?
F2' P1 F3 132.4(14) . . ?
F1' F1 F3 125(4) . . ?
F1' F1 P1 67.7(14) . . ?
F3 F1 P1 69.6(13) . . ?
F1 F1' F2' 132(2) . . ?
F1 F1' P1 66.8(14) . . ?
F2' F1' P1 66.2(13) . . ?
F2' F2 F4 133(2) . . ?
F2' F2 P1 68.9(13) . . ?
F4 F2 P1 69.5(13) . . ?
F2 F2' F1' 131(2) . . ?
F2 F2' P1 66.2(12) . . ?
F1' F2' P1 65.7(12) . . ?
F1 F3 F3' 111(3) . . ?
F1 F3 P1 64.4(13) . . ?
F3' F3 P1 62.8(10) . . ?
F4' F3' F3 129(3) . . ?
F4' F3' P1 67.8(12) . . ?
F3 F3' P1 68.6(12) . . ?
F2 F4 F4' 127(2) . . ?
F2 F4 P1 66.1(12) . . ?
F4' F4 P1 64.8(11) . . ?
F3' F4' F4 133(2) . . ?
F3' F4' P1 66.3(13) . . ?
F4 F4' P1 66.4(12) . . ?

loop_
_geom_bond_atom_site_label_1
_geom_bond_atom_site_label_2
_geom_bond_distance
_geom_bond_site_symmetry_2
_geom_bond_publ_flag
Mn1 N1 1.913(12) . ?
Mn1 N4 1.921(11) . ?
Mn1 N3 2.099(12) . ?
Mn1 N2 2.130(12) . ?
Mn1 N6 2.166(11) . ?
Mn1 N5 2.193(12) . ?
N1 C2 1.387(14) . ?
N1 C3 1.471(19) . ?
C2 O2 1.228(9) . ?
C2 C21 1.527(15) . ?
N2 C25 1.283(18) . ?
N2 C21 1.352(16) . ?
N3 C31 1.335(17) . ?
N3 C35 1.390(19) . ?
C3 C31 1.50(2) . ?
C3 H3 0.9700 . ?
C3 H31 0.9700 . ?
N4 C5 1.354(14) . ?
N4 C6 1.397(18) . ?
N5 C51 1.320(16) . ?
N5 C55 1.319(17) . ?
C5 O5 1.195(10) . ?
C5 C51 1.491(15) . ?
C6 C61 1.55(2) . ?
C6 H6 0.9700 . ?
C6 H61 0.9700 . ?
N6 C61 1.350(16) . ?
N6 C65 1.353(19) . ?
C21 C22 1.36(2) . ?
C22 C23 1.41(2) . ?
C22 H22 0.9300 . ?
C23 C24 1.40(2) . ?
C23 H23 0.9300 . ?
C24 C25 1.41(2) . ?
C24 H24 0.9300 . ?
C25 H25 0.9300 . ?
C31 C32 1.42(2) . ?
C32 C33 1.35(2) . ?
C32 H32 0.9300 . ?
C33 C34 1.32(2) . ?
C33 H33 0.9300 . ?
C34 C35 1.34(2) . ?
C34 H34 0.9300 . ?
C35 H35 0.9300 . ?
C51 C52 1.44(2) . ?
C52 C53 1.38(2) . ?
C52 H52 0.9300 . ?
C53 C54 1.40(2) . ?
C53 H53 0.9300 . ?
C54 C55 1.40(2) . ?
C54 H54 0.9300 . ?
C55 H55 0.9300 . ?
C61 C62 1.36(2) . ?
C62 C63 1.35(2) . ?
C62 H62 0.9300 . ?
C63 C64 1.35(2) . ?
C63 H63 0.9300 . ?
C64 C65 1.38(2) . ?
C64 H64 0.9300 . ?
C65 H65 0.9300 . ?
P1 F3' 1.533(16) . ?
P1 F2 1.531(18) . ?
P1 F1 1.545(19) . ?
P1 F6 1.551(11) . ?
P1 F4' 1.550(19) . ?
P1 F5 1.553(11) . ?
P1 F1' 1.56(2) . ?
P1 F4 1.569(16) . ?
P1 F2' 1.561(17) . ?
P1 F3 1.604(16) . ?
F1 F1' 1.20(3) . ?
F1 F3 1.23(3) . ?
F1' F2' 1.27(3) . ?
F2 F2' 1.18(3) . ?
F2 F4 1.17(3) . ?
F3 F3' 1.29(3) . ?
F3' F4' 1.20(3) . ?
F4 F4' 1.29(3) . ?
